data_7053567
loop_
_publ_author_name
'Maxim, Catalin'
'Matni, Adil'
'Geoffroy, Michel'
'Andruh, Marius'
'Hearns, Nigel G. R.'
'Cl\'erac, Rodolphe'
'Avarvari, Narcis'

_publ_section_title
;
 C3 symmetric tris(phosphonate)-1,3,5-triazine ligand: homopolymetallic
 complexes and its radical anion
;
_journal_issue 10
_journal_name_full 'New Journal of Chemistry'
_journal_page_first 2319
_journal_paper_doi 10.1039/c0nj00204f
_journal_volume 34
_journal_year 2010
_chemical_formula_sum 'C39 H24 Cu3 F36 N3 O21 P3'
_chemical_formula_weight 1838.14
_chemical_name_systematic
;
?
;
_space_group_IT_number 2
_symmetry_cell_setting triclinic
_symmetry_space_group_name_Hall '-P 1'
_symmetry_space_group_name_H-M 'P -1'
_atom_sites_solution_hydrogens geom
_atom_sites_solution_primary direct
_atom_sites_solution_secondary difmap
_audit_creation_method SHELXL-97
_cell_angle_alpha 76.767(14)
_cell_angle_beta 77.375(12)
_cell_angle_gamma 78.485(14)
_cell_formula_units_Z 2
_cell_length_a 11.5334(11)
_cell_length_b 12.8817(17)
_cell_length_c 23.900(3)
_cell_measurement_reflns_used 8000
_cell_measurement_temperature 293(2)
_cell_measurement_theta_max 26
_cell_measurement_theta_min 1.65
_cell_volume 3330.9(7)
_computing_cell_refinement 'SELECT, CELL [STOE-IPDS]'
_computing_data_collection 'EXPOSE [STOE-IPDS]'
_computing_data_reduction 'INTEGRATE [STOE-IPDS]'
_computing_structure_refinement 'SHELXL-97 (Sheldrick, 1997)'
_computing_structure_solution 'SHELXS-97 (Sheldrick, 1997)'
_diffrn_ambient_temperature 293(2)
_diffrn_measured_fraction_theta_full 0.929
_diffrn_measured_fraction_theta_max 0.929
_diffrn_measurement_device_type STOE-IPDS
_diffrn_measurement_method 'Rotation, Phi. incr. = 1'
_diffrn_radiation_monochromator graphite
_diffrn_radiation_source 'fine-focus sealed tube'
_diffrn_radiation_type MoK\a
_diffrn_radiation_wavelength 0.71073
_diffrn_reflns_av_R_equivalents 0.0903
_diffrn_reflns_av_sigmaI/netI 0.1683
_diffrn_reflns_limit_h_max 13
_diffrn_reflns_limit_h_min -13
_diffrn_reflns_limit_k_max 15
_diffrn_reflns_limit_k_min -15
_diffrn_reflns_limit_l_max 29
_diffrn_reflns_limit_l_min -29
_diffrn_reflns_number 33009
_diffrn_reflns_theta_full 25.94
_diffrn_reflns_theta_max 25.94
_diffrn_reflns_theta_min 2.02
_exptl_absorpt_coefficient_mu 1.191
_exptl_absorpt_correction_T_max 0.7077
_exptl_absorpt_correction_T_min 0.6996
_exptl_absorpt_correction_type multi-scan
_exptl_absorpt_process_details wingx
_exptl_crystal_colour green
_exptl_crystal_density_diffrn 1.833
_exptl_crystal_density_meas ?
_exptl_crystal_density_method 'not measured'
_exptl_crystal_description prism
_exptl_crystal_F_000 1806
_exptl_crystal_size_max 0.8
_exptl_crystal_size_mid 0.1
_exptl_crystal_size_min 0.1
_refine_diff_density_max 0.400
_refine_diff_density_min -0.327
_refine_diff_density_rms 0.056
_refine_ls_extinction_method none
_refine_ls_goodness_of_fit_ref 0.724
_refine_ls_hydrogen_treatment constr
_refine_ls_matrix_type full
_refine_ls_number_parameters 946
_refine_ls_number_reflns 12084
_refine_ls_number_restraints 0
_refine_ls_restrained_S_all 0.724
_refine_ls_R_factor_all 0.1803
_refine_ls_R_factor_gt 0.0512
_refine_ls_shift/su_max 0.033
_refine_ls_shift/su_mean 0.001
_refine_ls_structure_factor_coef Fsqd
_refine_ls_weighting_details 'calc w=1/[\s^2^(Fo^2^)+(0.0444P)^2^+0.0000P] where P=(Fo^2^+2Fc^2^)/3'
_refine_ls_weighting_scheme calc
_refine_ls_wR_factor_gt 0.0953
_refine_ls_wR_factor_ref 0.1244
_reflns_number_gt 3663
_reflns_number_total 12084
_reflns_threshold_expression >2sigma(I)
_cod_data_source_file c0nj00204f.txt
_cod_data_source_block 1
_cod_depositor_comments
;
The following automatic conversions were performed:

'_exptl_crystal_density_meas' value 'not measured' was changed to '?'
- the value is perceived as not measured.

Automatic conversion script
Id: cif_fix_values 3008 2015-01-20 13:52:24Z robertas 
;
_cod_original_sg_symbol_H-M P-1
_cod_database_code 7053567

loop_
_symmetry_equiv_pos_as_xyz
'x, y, z'
'-x, -y, -z'

loop_
_atom_site_label
_atom_site_type_symbol
_atom_site_fract_x
_atom_site_fract_y
_atom_site_fract_z
_atom_site_U_iso_or_equiv
_atom_site_adp_type
_atom_site_occupancy
_atom_site_symmetry_multiplicity
_atom_site_calc_flag
_atom_site_refinement_flags
C1 C 0.4787(6) -0.1231(5) 0.2910(2) 0.0552(17) Uani 1 1 d .
C1A C 0.9448(8) -0.4840(6) 0.2740(3) 0.072(2) Uani 1 1 d .
C1C C 0.3513(11) 0.2315(15) 0.2644(4) 0.155(7) Uani 1 1 d .
C2 C 0.5788(7) -0.1476(5) 0.2013(3) 0.0655(19) Uani 1 1 d .
C2A C 0.9636(11) -0.4834(12) 0.3340(4) 0.110(3) Uani 1 1 d .
C2B C 0.3312(7) -0.2780(9) 0.5366(3) 0.080(2) Uani 1 1 d .
C2C C 0.3262(8) 0.1941(6) 0.2120(3) 0.068(2) Uani 1 1 d .
C3 C 0.3750(6) -0.1242(5) 0.2206(3) 0.0597(18) Uani 1 1 d .
C3A C 1.0445(7) -0.4998(7) 0.2307(4) 0.091(2) Uani 1 1 d .
H3A H 1.1206 -0.5074 0.2397 0.110 Uiso 1 1 calc R
C3B C 0.2976(8) -0.3516(7) 0.5129(4) 0.089(3) Uani 1 1 d .
H3B H 0.3264 -0.4245 0.5244 0.106 Uiso 1 1 calc R
C3C C 0.4230(7) 0.1719(6) 0.1695(3) 0.076(2) Uani 1 1 d .
H3C H 0.4996 0.1644 0.1779 0.091 Uiso 1 1 calc R
C4 C 0.6213(10) -0.3086(8) 0.3816(4) 0.144(4) Uani 1 1 d .
H4A H 0.6168 -0.3799 0.4046 0.216 Uiso 1 1 calc R
H4B H 0.6839 -0.2799 0.3909 0.216 Uiso 1 1 calc R
H4C H 0.6386 -0.3120 0.3408 0.216 Uiso 1 1 calc R
C4A C 1.0360(8) -0.5046(6) 0.1754(4) 0.078(2) Uani 1 1 d .
C4B C 0.2230(7) -0.3221(7) 0.4726(3) 0.077(2) Uani 1 1 d .
C4C C 0.4134(7) 0.1603(6) 0.1156(3) 0.072(2) Uani 1 1 d .
C5 C 0.5856(10) 0.0164(8) 0.3928(4) 0.145(4) Uani 1 1 d .
H5A H 0.6632 0.0389 0.3825 0.218 Uiso 1 1 calc R
H5B H 0.5687 -0.0113 0.4341 0.218 Uiso 1 1 calc R
H5C H 0.5253 0.0769 0.3826 0.218 Uiso 1 1 calc R
C5A C 1.1482(9) -0.5120(11) 0.1285(5) 0.110(3) Uani 1 1 d .
C5C C 0.5251(8) 0.1464(10) 0.0700(4) 0.093(3) Uani 1 1 d .
C6 C 0.6791(9) -0.1910(9) 0.0541(4) 0.141(4) Uani 1 1 d .
H6A H 0.6685 -0.1450 0.0173 0.212 Uiso 1 1 calc R
H6B H 0.6077 -0.2226 0.0715 0.212 Uiso 1 1 calc R
H6C H 0.7464 -0.2473 0.0481 0.212 Uiso 1 1 calc R
C6A C 0.4161(8) -0.4453(8) 0.2726(4) 0.078(2) Uani 1 1 d .
C6B C 0.1830(13) 0.2053(9) 0.5100(6) 0.125(4) Uani 1 1 d .
C6C C -0.2055(9) 0.2190(12) 0.2168(4) 0.111(3) Uani 1 1 d .
C7 C 0.2797(11) -0.1593(11) 0.0958(4) 0.194(6) Uani 1 1 d .
H7A H 0.2927 -0.2210 0.0777 0.291 Uiso 1 1 calc R
H7B H 0.3501 -0.1250 0.0844 0.291 Uiso 1 1 calc R
H7C H 0.2121 -0.1093 0.0836 0.291 Uiso 1 1 calc R
C7A C 0.5282(8) -0.4567(6) 0.2264(3) 0.073(2) Uani 1 1 d .
C7B C 0.1595(8) 0.1193(8) 0.4791(4) 0.084(2) Uani 1 1 d .
C7C C -0.0947(7) 0.2070(6) 0.1706(3) 0.074(2) Uani 1 1 d .
C8 C 0.0966(8) -0.1439(8) 0.3014(3) 0.129(4) Uani 1 1 d .
H8A H 0.0549 -0.1981 0.3281 0.194 Uiso 1 1 calc R
H8B H 0.0398 -0.0805 0.2911 0.194 Uiso 1 1 calc R
H8C H 0.1544 -0.1260 0.3196 0.194 Uiso 1 1 calc R
C8A C 0.5174(7) -0.4709(6) 0.1729(4) 0.085(2) Uani 1 1 d .
H8A1 H 0.4411 -0.4685 0.1652 0.102 Uiso 1 1 calc R
C8B C 0.0840(8) 0.1527(7) 0.4392(4) 0.086(2) Uani 1 1 d .
H8B1 H 0.0504 0.2251 0.4306 0.103 Uiso 1 1 calc R
C8C C -0.1065(7) 0.2034(7) 0.1160(3) 0.104(3) Uani 1 1 d .
H8C1 H -0.1833 0.2099 0.1080 0.125 Uiso 1 1 calc R
C9A C 0.6157(10) -0.4885(7) 0.1303(3) 0.085(2) Uani 1 1 d .
C9B C 0.0577(7) 0.0800(8) 0.4118(3) 0.075(2) Uani 1 1 d .
C9C C -0.0101(9) 0.1906(8) 0.0724(3) 0.102(3) Uani 1 1 d .
C10 C 0.8912(12) -0.1224(11) 0.1933(7) 0.239(8) Uani 1 1 d .
H10A H 0.9249 -0.0590 0.1914 0.358 Uiso 1 1 calc R
H10B H 0.9525 -0.1753 0.1772 0.358 Uiso 1 1 calc R
H10C H 0.8603 -0.1514 0.2333 0.358 Uiso 1 1 calc R
C10A C 0.5900(13) -0.4971(14) 0.0706(6) 0.150(6) Uani 1 1 d .
C10B C -0.0205(10) 0.1191(11) 0.3660(4) 0.111(3) Uani 1 1 d .
C10C C -0.0384(13) 0.179(3) 0.0168(5) 0.293(16) Uani 1 1 d .
C12B C 0.1866(13) -0.4258(18) 0.4606(9) 0.189(8) Uani 1 1 d .
C20B C 0.433(2) -0.3252(12) 0.5746(6) 0.199(10) Uani 1 1 d .
CuA Cu 0.78163(8) -0.46651(9) 0.19777(4) 0.0843(3) Uani 1 1 d .
CuB Cu 0.20937(8) -0.09789(7) 0.46743(3) 0.0655(3) Uani 1 1 d .
CuC Cu 0.15884(8) 0.17060(8) 0.14553(3) 0.0744(3) Uani 1 1 d .
F1A F 1.1505(5) -0.5879(6) 0.0995(3) 0.163(3) Uani 1 1 d .
F1B F 0.4521(16) -0.4142(8) 0.5873(7) 0.308(8) Uani 1 1 d .
F1C F 0.5280(5) 0.2310(5) 0.0269(2) 0.136(2) Uani 1 1 d .
F2 F 1.2465(5) -0.5542(6) 0.1526(3) 0.163(2) Uani 1 1 d .
F2C F 0.5257(4) 0.0661(5) 0.0435(2) 0.1240(18) Uani 1 1 d .
F3A F 1.1652(6) -0.4284(6) 0.0947(3) 0.203(4) Uani 1 1 d .
F3C F 0.6248(5) 0.1262(5) 0.0904(2) 0.141(2) Uani 1 1 d .
F4A F 1.0680(7) -0.5167(8) 0.3443(3) 0.213(4) Uani 1 1 d .
F4C F 0.2682(8) 0.2857(8) 0.2889(3) 0.209(4) Uani 1 1 d .
F5A F 0.8903(8) -0.5278(8) 0.3741(3) 0.218(4) Uani 1 1 d .
F5B F 0.1908(13) -0.3876(8) 0.3991(5) 0.240(5) Uani 1 1 d .
F5C F 0.4470(7) 0.2233(14) 0.2699(4) 0.318(8) Uani 1 1 d .
F6A F 0.9384(8) -0.3856(7) 0.3435(3) 0.209(4) Uani 1 1 d .
F6B F 0.2678(10) -0.4902(9) 0.4468(8) 0.284(6) Uani 1 1 d .
F7A F 0.4123(4) -0.5282(4) 0.3144(2) 0.1150(17) Uani 1 1 d .
F7B F -0.1046(6) 0.0634(6) 0.3708(2) 0.161(3) Uani 1 1 d .
F8A F 0.4099(5) -0.3619(4) 0.2957(3) 0.140(2) Uani 1 1 d .
F8B F -0.0799(7) 0.2151(6) 0.3672(3) 0.204(3) Uani 1 1 d .
F8C F -0.3067(5) 0.2494(7) 0.1966(2) 0.184(3) Uani 1 1 d .
F9A F 0.3169(5) -0.4317(5) 0.2525(2) 0.139(2) Uani 1 1 d .
F9B F 0.0384(5) 0.1185(6) 0.3147(2) 0.180(3) Uani 1 1 d .
F9C F -0.2062(5) 0.2921(6) 0.2469(3) 0.157(2) Uani 1 1 d .
F10A F 0.4931(8) -0.4938(12) 0.0658(3) 0.291(7) Uani 1 1 d .
F10C F -0.2166(5) 0.1336(6) 0.2555(3) 0.168(3) Uani 1 1 d .
F11C F 0.3240(10) 0.1438(6) 0.3099(3) 0.210(4) Uani 1 1 d .
F12A F 0.6472(12) -0.5966(8) 0.0621(4) 0.263(6) Uani 1 1 d .
F12B F 0.4852(12) -0.2707(9) 0.5812(6) 0.261(6) Uani 1 1 d .
F13B F 0.1381(10) 0.3011(6) 0.4882(4) 0.247(5) Uani 1 1 d .
F14B F 0.1418(7) 0.1878(6) 0.5645(3) 0.192(3) Uani 1 1 d .
F15B F 0.2951(9) 0.2047(6) 0.5042(4) 0.209(4) Uani 1 1 d .
F20A F 0.6550(9) -0.4522(9) 0.0289(3) 0.223(5) Uani 1 1 d .
F20B F 0.0898(9) -0.4268(10) 0.4688(6) 0.303(8) Uani 1 1 d .
F20C F 0.0339(10) 0.1203(15) -0.0103(6) 0.284(7) Uani 1 1 d .
F21B F 0.3600(8) -0.3145(16) 0.6301(3) 0.317(9) Uani 1 1 d .
F21C F -0.1378(7) 0.2046(13) 0.0067(3) 0.338(8) Uani 1 1 d .
F23C F 0.0135(12) 0.2705(17) -0.0254(5) 0.303(7) Uani 1 1 d .
N1 N 0.5839(5) -0.1401(4) 0.2556(2) 0.0597(14) Uani 1 1 d .
N2 N 0.3715(5) -0.1122(4) 0.2752(2) 0.0578(14) Uani 1 1 d .
N3 N 0.4761(5) -0.1415(5) 0.1820(2) 0.0679(16) Uani 1 1 d .
O1 O 0.7707(4) -0.2890(4) 0.1678(2) 0.0939(17) Uani 1 1 d .
O1A O 0.6210(5) -0.4558(5) 0.2437(2) 0.0948(18) Uani 1 1 d .
O1B O 0.1783(5) -0.2277(5) 0.4508(2) 0.0824(15) Uani 1 1 d .
O1C O 0.2188(5) 0.2004(4) 0.20944(18) 0.0830(15) Uani 1 1 d .
O2 O 0.7009(5) -0.1297(5) 0.0917(2) 0.1115(19) Uani 1 1 d .
O2A O 0.7251(5) -0.4913(5) 0.1321(2) 0.0983(18) Uani 1 1 d .
O2B O 0.3066(4) -0.1770(4) 0.52490(18) 0.0773(14) Uani 1 1 d .
O2C O 0.3178(5) 0.1612(4) 0.09785(18) 0.0845(16) Uani 1 1 d .
O3 O 0.3637(4) -0.0767(4) 0.39653(17) 0.0821(15) Uani 1 1 d .
O3A O 0.8388(5) -0.4723(4) 0.26923(19) 0.0881(16) Uani 1 1 d .
O3B O 0.0917(4) -0.0196(5) 0.41941(18) 0.0776(14) Uani 1 1 d .
O3C O 0.0983(5) 0.1752(5) 0.07605(18) 0.0919(17) Uani 1 1 d .
O4 O 0.5116(6) -0.2421(5) 0.3940(2) 0.1094(19) Uani 1 1 d .
O4A O 0.9423(5) -0.4993(4) 0.1557(2) 0.0856(16) Uani 1 1 d .
O4B O 0.2118(5) 0.0271(4) 0.49732(19) 0.0797(15) Uani 1 1 d .
O4C O -0.0014(5) 0.1988(4) 0.18968(18) 0.0854(16) Uani 1 1 d .
O5 O 0.5850(5) -0.0647(5) 0.3623(2) 0.1089(19) Uani 1 1 d .
O6 O 0.1819(5) -0.0059(4) 0.1793(2) 0.0952(16) Uani 1 1 d .
O7 O 0.2570(5) -0.1918(5) 0.1554(2) 0.117(2) Uani 1 1 d .
O8 O 0.1559(4) -0.1834(4) 0.2509(2) 0.0912(15) Uani 1 1 d .
O9 O 0.7996(5) -0.0958(5) 0.1619(2) 0.1051(18) Uani 1 1 d .
P4 P 0.23174(18) -0.11539(19) 0.19875(8) 0.0704(6) Uani 1 1 d .
P5 P 0.72205(19) -0.1766(2) 0.15385(8) 0.0793(7) Uani 1 1 d .
P6 P 0.47839(19) -0.12177(17) 0.36672(7) 0.0651(5) Uani 1 1 d .

loop_
_atom_site_aniso_label
_atom_site_aniso_U_11
_atom_site_aniso_U_22
_atom_site_aniso_U_33
_atom_site_aniso_U_23
_atom_site_aniso_U_13
_atom_site_aniso_U_12
C1 0.057(5) 0.060(4) 0.053(4) -0.015(3) -0.015(4) -0.009(3)
C1A 0.059(6) 0.077(5) 0.089(6) -0.012(4) -0.032(5) -0.016(4)
C1C 0.070(8) 0.321(18) 0.053(5) -0.056(8) -0.036(5) 0.073(10)
C2 0.065(5) 0.081(5) 0.052(4) -0.017(3) -0.014(4) -0.008(4)
C2A 0.101(9) 0.170(11) 0.086(7) -0.042(7) -0.037(6) -0.038(8)
C2B 0.085(6) 0.084(7) 0.066(5) -0.006(5) -0.012(4) -0.014(5)
C2C 0.059(6) 0.080(5) 0.064(5) 0.008(4) -0.022(4) -0.021(4)
C3 0.066(5) 0.064(5) 0.053(4) -0.016(3) -0.021(3) -0.001(4)
C3A 0.059(6) 0.121(7) 0.099(6) -0.018(5) -0.033(5) -0.011(5)
C3B 0.111(8) 0.051(5) 0.089(6) 0.006(5) -0.021(5) 0.001(5)
C3C 0.054(5) 0.099(6) 0.073(5) -0.013(4) -0.018(4) -0.009(4)
C4 0.172(11) 0.114(8) 0.139(8) -0.045(7) -0.064(7) 0.059(8)
C4A 0.058(6) 0.077(6) 0.091(6) -0.008(4) -0.013(5) -0.003(4)
C4B 0.075(6) 0.079(7) 0.073(5) -0.023(5) 0.001(4) -0.010(5)
C4C 0.060(6) 0.079(5) 0.076(5) -0.012(4) -0.016(4) -0.011(4)
C5 0.183(12) 0.134(9) 0.162(9) -0.059(8) -0.060(8) -0.058(8)
C5A 0.061(7) 0.130(10) 0.125(8) -0.028(8) -0.011(7) 0.014(7)
C5C 0.066(7) 0.144(9) 0.076(6) -0.035(6) -0.014(5) -0.014(6)
C6 0.155(10) 0.191(11) 0.094(6) -0.046(7) -0.048(6) -0.016(8)
C6A 0.052(6) 0.097(7) 0.089(6) -0.020(6) -0.015(5) -0.017(5)
C6B 0.137(11) 0.074(8) 0.144(10) 0.004(7) -0.016(9) -0.009(8)
C6C 0.073(8) 0.171(12) 0.084(7) -0.024(7) -0.002(6) -0.023(7)
C7 0.188(13) 0.322(18) 0.096(8) -0.091(10) -0.013(7) -0.051(11)
C7A 0.067(6) 0.073(5) 0.083(5) -0.016(4) -0.021(5) -0.012(4)
C7B 0.106(8) 0.073(7) 0.078(5) -0.032(5) -0.005(5) -0.016(6)
C7C 0.053(6) 0.097(6) 0.061(5) -0.003(4) -0.012(4) -0.004(4)
C8 0.092(7) 0.207(11) 0.093(6) -0.054(7) 0.024(5) -0.049(7)
C8A 0.061(6) 0.100(6) 0.101(6) -0.025(5) -0.027(5) -0.010(4)
C8B 0.094(7) 0.066(6) 0.085(6) -0.004(5) -0.015(5) 0.003(5)
C8C 0.061(6) 0.171(9) 0.077(5) -0.019(5) -0.029(5) 0.000(5)
C9A 0.087(7) 0.102(7) 0.080(5) -0.029(5) -0.033(5) -0.014(5)
C9B 0.066(6) 0.083(7) 0.058(4) 0.003(5) 0.001(4) -0.006(5)
C9C 0.075(7) 0.171(9) 0.066(5) -0.028(5) -0.022(5) -0.014(6)
C10 0.160(13) 0.204(15) 0.42(2) -0.053(14) -0.199(15) -0.030(10)
C10A 0.107(11) 0.250(16) 0.147(11) -0.135(11) 0.027(9) -0.097(11)
C10B 0.067(7) 0.144(10) 0.097(7) 0.006(7) -0.027(6) 0.020(7)
C10C 0.080(11) 0.72(5) 0.068(8) -0.12(2) -0.013(7) 0.021(19)
C12B 0.083(9) 0.31(2) 0.245(16) -0.242(16) -0.016(9) 0.008(11)
C20B 0.44(3) 0.081(10) 0.127(10) 0.072(8) -0.171(15) -0.135(15)
CuA 0.0565(7) 0.1266(9) 0.0787(6) -0.0394(6) -0.0191(5) -0.0051(6)
CuB 0.0759(6) 0.0621(6) 0.0564(5) -0.0108(4) -0.0150(4) -0.0036(5)
CuC 0.0549(6) 0.1100(8) 0.0589(5) -0.0139(5) -0.0153(4) -0.0114(5)
F1A 0.112(5) 0.210(7) 0.158(5) -0.083(5) 0.034(4) -0.017(4)
F1B 0.471(19) 0.123(7) 0.397(16) -0.030(9) -0.340(15) 0.059(9)
F1C 0.124(5) 0.148(5) 0.107(4) -0.009(4) 0.031(3) -0.033(4)
F2 0.073(4) 0.207(7) 0.180(5) -0.028(5) -0.001(4) 0.005(4)
F2C 0.089(4) 0.158(5) 0.127(4) -0.066(4) 0.001(3) -0.002(3)
F3A 0.161(6) 0.138(6) 0.207(7) 0.058(5) 0.067(5) -0.003(5)
F3C 0.057(4) 0.239(7) 0.142(4) -0.081(4) -0.019(3) -0.005(4)
F4A 0.131(6) 0.369(12) 0.169(6) -0.125(6) -0.099(5) 0.052(7)
F4C 0.207(8) 0.285(11) 0.175(6) -0.135(7) -0.097(6) 0.038(7)
F5A 0.223(9) 0.375(14) 0.084(4) -0.008(5) -0.044(5) -0.136(8)
F5B 0.353(16) 0.173(9) 0.258(10) -0.113(7) -0.061(9) -0.102(10)
F5C 0.098(6) 0.79(2) 0.155(6) -0.238(11) 0.007(5) -0.133(10)
F6A 0.302(11) 0.192(7) 0.186(7) -0.099(6) -0.123(7) -0.007(7)
F6B 0.211(10) 0.186(9) 0.526(19) -0.232(13) -0.096(11) 0.025(7)
F7A 0.118(4) 0.111(4) 0.098(3) 0.001(3) -0.003(3) -0.018(3)
F7B 0.106(5) 0.232(8) 0.133(4) 0.037(4) -0.058(4) -0.043(5)
F8A 0.116(4) 0.109(4) 0.197(5) -0.084(4) 0.038(4) -0.035(3)
F8B 0.220(8) 0.143(6) 0.248(8) -0.025(5) -0.144(6) 0.068(6)
F8C 0.057(4) 0.353(10) 0.129(4) -0.056(5) -0.013(3) 0.004(5)
F9A 0.061(4) 0.216(7) 0.136(4) -0.033(4) -0.021(3) -0.012(4)
F9B 0.111(5) 0.320(9) 0.070(3) 0.023(4) -0.022(3) -0.006(5)
F9C 0.129(5) 0.200(7) 0.133(4) -0.071(5) 0.021(4) -0.008(4)
F10A 0.115(6) 0.66(2) 0.179(7) -0.218(10) -0.035(5) -0.083(10)
F10C 0.123(5) 0.179(6) 0.146(5) 0.014(5) 0.052(4) -0.032(4)
F11C 0.389(14) 0.171(7) 0.106(5) -0.017(4) -0.125(6) -0.050(7)
F12A 0.449(17) 0.190(8) 0.223(8) -0.116(8) -0.212(9) 0.030(9)
F12B 0.337(15) 0.165(9) 0.341(15) 0.034(8) -0.255(13) -0.061(9)
F13B 0.390(14) 0.076(5) 0.310(10) -0.038(6) -0.175(9) 0.004(6)
F14B 0.272(9) 0.174(7) 0.164(6) -0.101(6) -0.012(6) -0.070(6)
F15B 0.180(7) 0.168(7) 0.318(10) -0.121(7) 0.007(8) -0.089(6)
F20A 0.219(9) 0.388(15) 0.112(5) -0.100(7) -0.012(5) -0.125(9)
F20B 0.156(8) 0.328(12) 0.500(19) -0.289(13) 0.112(10) -0.158(9)
F20C 0.203(11) 0.57(2) 0.145(8) -0.185(14) -0.005(8) -0.124(12)
F21B 0.165(8) 0.59(3) 0.112(6) 0.029(8) -0.073(5) 0.068(11)
F21C 0.090(6) 0.84(3) 0.128(5) -0.157(9) -0.044(4) -0.074(10)
F23C 0.244(12) 0.53(2) 0.096(6) 0.031(9) -0.083(7) -0.028(13)
N1 0.053(4) 0.073(4) 0.055(3) -0.016(3) -0.010(3) -0.009(3)
N2 0.048(4) 0.075(4) 0.055(3) -0.019(3) -0.012(3) -0.010(3)
N3 0.058(4) 0.093(4) 0.056(3) -0.023(3) -0.015(3) -0.004(3)
O1 0.079(4) 0.098(4) 0.097(4) -0.029(3) -0.011(3) 0.010(3)
O1A 0.065(4) 0.151(5) 0.082(3) -0.044(3) -0.018(3) -0.017(3)
O1B 0.094(4) 0.071(4) 0.087(3) -0.018(3) -0.029(3) -0.007(3)
O1C 0.069(4) 0.120(4) 0.063(3) -0.019(3) -0.011(3) -0.021(3)
O2 0.102(5) 0.156(5) 0.069(3) -0.025(3) -0.018(3) 0.003(4)
O2A 0.072(4) 0.149(5) 0.089(4) -0.055(3) -0.016(3) -0.014(4)
O2B 0.096(4) 0.065(4) 0.072(3) -0.004(3) -0.032(3) -0.008(3)
O2C 0.060(4) 0.130(5) 0.065(3) -0.023(3) -0.012(3) -0.012(3)
O3 0.077(3) 0.109(4) 0.059(3) -0.027(3) 0.000(2) -0.013(3)
O3A 0.064(4) 0.128(5) 0.081(3) -0.031(3) -0.021(3) -0.016(3)
O3B 0.081(4) 0.078(4) 0.072(3) -0.015(3) -0.023(2) 0.002(3)
O3C 0.063(4) 0.145(5) 0.064(3) -0.024(3) -0.016(3) 0.001(3)
O4 0.149(6) 0.093(4) 0.076(3) -0.007(3) -0.035(3) 0.011(4)
O4A 0.062(4) 0.109(4) 0.082(3) -0.028(3) -0.017(3) 0.010(3)
O4B 0.102(4) 0.063(4) 0.072(3) -0.013(3) -0.026(3) 0.002(3)
O4C 0.061(4) 0.130(5) 0.063(3) -0.018(3) -0.019(3) -0.004(3)
O5 0.086(4) 0.172(6) 0.098(4) -0.073(4) -0.003(3) -0.047(4)
O6 0.082(4) 0.084(4) 0.118(4) 0.002(3) -0.047(3) -0.002(3)
O7 0.099(5) 0.179(6) 0.103(4) -0.077(4) -0.037(3) -0.015(4)
O8 0.077(4) 0.109(4) 0.093(4) -0.016(3) -0.022(3) -0.022(3)
O9 0.064(4) 0.130(5) 0.121(4) -0.022(4) -0.007(3) -0.028(4)
P4 0.0577(14) 0.0992(17) 0.0621(11) -0.0244(12) -0.0218(10) -0.0080(12)
P5 0.0556(15) 0.117(2) 0.0634(12) -0.0259(13) -0.0107(10) 0.0008(14)
P6 0.0703(15) 0.0737(15) 0.0566(10) -0.0192(10) -0.0195(10) -0.0077(11)

loop_
_atom_type_symbol
_atom_type_description
_atom_type_scat_dispersion_real
_atom_type_scat_dispersion_imag
_atom_type_scat_source
C C 0.0033 0.0016 'International Tables Vol C Tables 4.2.6.8 and 6.1.1.4'
H H 0.0000 0.0000 'International Tables Vol C Tables 4.2.6.8 and 6.1.1.4'
Cu Cu 0.3201 1.2651 'International Tables Vol C Tables 4.2.6.8 and 6.1.1.4'
F F 0.0171 0.0103 'International Tables Vol C Tables 4.2.6.8 and 6.1.1.4'
N N 0.0061 0.0033 'International Tables Vol C Tables 4.2.6.8 and 6.1.1.4'
O O 0.0106 0.0060 'International Tables Vol C Tables 4.2.6.8 and 6.1.1.4'
P P 0.1023 0.0942 'International Tables Vol C Tables 4.2.6.8 and 6.1.1.4'

loop_
_geom_angle_atom_site_label_1
_geom_angle_atom_site_label_2
_geom_angle_atom_site_label_3
_geom_angle
N1 C1 N2 124.1(5)
N1 C1 P6 118.5(5)
N2 C1 P6 117.3(5)
O3A C1A C3A 126.6(7)
O3A C1A C2A 114.5(8)
C3A C1A C2A 118.9(9)
F5C C1C F4C 124.7(15)
F5C C1C F11C 95.0(12)
F4C C1C F11C 87.4(10)
F5C C1C C2C 118.6(9)
F4C C1C C2C 115.0(9)
F11C C1C C2C 100.9(13)
N1 C2 N3 124.2(6)
N1 C2 P5 116.1(6)
N3 C2 P5 119.6(5)
F5A C2A F4A 109.6(12)
F5A C2A F6A 100.5(10)
F4A C2A F6A 104.8(10)
F5A C2A C1A 113.8(10)
F4A C2A C1A 116.6(9)
F6A C2A C1A 109.9(10)
O2B C2B C3B 128.3(8)
O2B C2B C20B 115.6(9)
C3B C2B C20B 115.0(9)
O1C C2C C3C 126.5(7)
O1C C2C C1C 116.0(7)
C3C C2C C1C 116.8(8)
N3 C3 N2 124.3(6)
N3 C3 P4 118.8(5)
N2 C3 P4 116.9(5)
C4A C3A C1A 122.9(8)
C4A C3A H3A 118.6
C1A C3A H3A 118.6
C2B C3B C4B 122.4(7)
C2B C3B H3B 118.8
C4B C3B H3B 118.8
C4C C3C C2C 123.7(7)
C4C C3C H3C 118.2
C2C C3C H3C 118.2
O4 C4 H4A 109.5
O4 C4 H4B 109.5
H4A C4 H4B 109.5
O4 C4 H4C 109.5
H4A C4 H4C 109.5
H4B C4 H4C 109.5
O4A C4A C3A 127.7(7)
O4A C4A C5A 112.1(8)
C3A C4A C5A 120.1(9)
O1B C4B C3B 127.5(8)
O1B C4B C12B 122.2(11)
C3B C4B C12B 109.9(11)
O2C C4C C3C 126.9(7)
O2C C4C C5C 113.6(7)
C3C C4C C5C 119.5(8)
O5 C5 H5A 109.5
O5 C5 H5B 109.5
H5A C5 H5B 109.5
O5 C5 H5C 109.5
H5A C5 H5C 109.5
H5B C5 H5C 109.5
F3A C5A F1A 110.0(10)
F3A C5A F2 109.3(11)
F1A C5A F2 98.9(9)
F3A C5A C4A 115.6(9)
F1A C5A C4A 111.0(10)
F2 C5A C4A 110.8(9)
F3C C5C F1C 109.3(9)
F3C C5C F2C 107.0(8)
F1C C5C F2C 103.3(7)
F3C C5C C4C 114.0(7)
F1C C5C C4C 111.4(8)
F2C C5C C4C 111.2(8)
O2 C6 H6A 109.5
O2 C6 H6B 109.5
H6A C6 H6B 109.5
O2 C6 H6C 109.5
H6A C6 H6C 109.5
H6B C6 H6C 109.5
F7A C6A F9A 106.0(7)
F7A C6A F8A 107.3(7)
F9A C6A F8A 106.1(8)
F7A C6A C7A 112.6(7)
F9A C6A C7A 113.6(7)
F8A C6A C7A 110.8(7)
F15B C6B F14B 106.8(12)
F15B C6B F13B 106.4(11)
F14B C6B F13B 108.1(11)
F15B C6B C7B 110.3(10)
F14B C6B C7B 112.6(9)
F13B C6B C7B 112.3(11)
F10C C6C F9C 103.8(8)
F10C C6C F8C 107.4(10)
F9C C6C F8C 103.8(10)
F10C C6C C7C 113.3(10)
F9C C6C C7C 113.1(10)
F8C C6C C7C 114.5(8)
O7 C7 H7A 109.5
O7 C7 H7B 109.5
H7A C7 H7B 109.5
O7 C7 H7C 109.5
H7A C7 H7C 109.5
H7B C7 H7C 109.5
O1A C7A C8A 128.0(7)
O1A C7A C6A 113.3(7)
C8A C7A C6A 118.6(8)
O4B C7B C8B 130.1(8)
O4B C7B C6B 112.0(9)
C8B C7B C6B 117.9(9)
O4C C7C C8C 128.4(7)
O4C C7C C6C 112.4(7)
C8C C7C C6C 119.2(9)
O8 C8 H8A 109.5
O8 C8 H8B 109.5
H8A C8 H8B 109.5
O8 C8 H8C 109.5
H8A C8 H8C 109.5
H8B C8 H8C 109.5
C7A C8A C9A 121.8(8)
C7A C8A H8A1 119.1
C9A C8A H8A1 119.1
C7B C8B C9B 120.3(8)
C7B C8B H8B1 119.8
C9B C8B H8B1 119.8
C7C C8C C9C 122.3(8)
C7C C8C H8C1 118.8
C9C C8C H8C1 118.8
O2A C9A C8A 127.9(7)
O2A C9A C10A 115.5(9)
C8A C9A C10A 116.4(9)
O3B C9B C8B 128.0(8)
O3B C9B C10B 112.4(9)
C8B C9B C10B 119.5(9)
O3C C9C C8C 127.4(7)
O3C C9C C10C 116.8(9)
C8C C9C C10C 115.3(10)
O9 C10 H10A 109.5
O9 C10 H10B 109.5
H10A C10 H10B 109.5
O9 C10 H10C 109.5
H10A C10 H10C 109.5
H10B C10 H10C 109.5
F10A C10A F20A 116.6(18)
F10A C10A F12A 105.4(12)
F20A C10A F12A 92.5(10)
F10A C10A C9A 119.1(10)
F20A C10A C9A 113.5(10)
F12A C10A C9A 104.6(13)
F9B C10B F7B 104.6(10)
F9B C10B F8B 107.9(10)
F7B C10B F8B 102.4(9)
F9B C10B C9B 112.8(8)
F7B C10B C9B 115.0(10)
F8B C10B C9B 113.2(10)
F20C C10C F21C 120(2)
F20C C10C C9C 116.1(17)
F21C C10C C9C 121.5(14)
F20C C10C F23C 86.9(11)
F21C C10C F23C 97(2)
C9C C10C F23C 102(2)
F20B C12B F6B 130.9(19)
F20B C12B F5B 92.5(17)
F6B C12B F5B 85.0(12)
F20B C12B C4B 114.7(12)
F6B C12B C4B 114.3(12)
F5B C12B C4B 96.1(16)
F12B C20B F1B 125(2)
F12B C20B F21B 87.7(15)
F1B C20B F21B 92.5(13)
F12B C20B C2B 118.2(13)
F1B C20B C2B 116.0(13)
F21B C20B C2B 97.0(15)
O4A CuA O1A 171.7(2)
O4A CuA O2A 87.3(2)
O1A CuA O2A 91.7(2)
O4A CuA O3A 92.3(2)
O1A CuA O3A 87.1(2)
O2A CuA O3A 168.6(3)
O4A CuA O1 94.6(2)
O1A CuA O1 93.7(2)
O2A CuA O1 95.9(2)
O3A CuA O1 95.6(2)
O4B CuB O1B 167.8(2)
O4B CuB O2B 86.1(2)
O1B CuB O2B 92.8(2)
O4B CuB O3B 92.2(2)
O1B CuB O3B 87.0(2)
O2B CuB O3B 171.5(2)
O4B CuB O3 96.33(19)
O1B CuB O3 95.92(18)
O2B CuB O3 94.20(19)
O3B CuB O3 94.29(18)
O3C CuC O4C 91.9(2)
O3C CuC O2C 87.2(2)
O4C CuC O2C 173.0(2)
O3C CuC O1C 167.2(2)
O4C CuC O1C 87.8(2)
O2C CuC O1C 91.5(2)
O3C CuC O6 99.3(2)
O4C CuC O6 94.8(2)
O2C CuC O6 92.2(2)
O1C CuC O6 93.5(2)
C12B F5B F6B 41.0(6)
C12B F6B F5B 54.0(12)
C20B F12B F21B 54.8(14)
C20B F21B F12B 37.5(6)
C1 N1 C2 116.0(6)
C3 N2 C1 115.8(5)
C3 N3 C2 115.5(5)
P5 O1 CuA 161.0(3)
C7A O1A CuA 125.9(5)
C4B O1B CuB 124.8(5)
C2C O1C CuC 125.5(4)
C6 O2 P5 123.9(6)
C9A O2A CuA 124.5(5)
C2B O2B CuB 124.0(5)
C4C O2C CuC 124.9(4)
P6 O3 CuB 148.7(3)
C1A O3A CuA 125.5(5)
C9B O3B CuB 124.7(5)
C9C O3C CuC 125.1(5)
C4 O4 P6 127.0(6)
C4A O4A CuA 124.5(5)
C7B O4B CuB 124.0(5)
C7C O4C CuC 124.6(4)
C5 O5 P6 125.6(6)
P4 O6 CuC 163.5(3)
C7 O7 P4 124.3(7)
C8 O8 P4 122.6(5)
C10 O9 P5 125.4(8)
O6 P4 O7 117.5(3)
O6 P4 O8 117.8(3)
O7 P4 O8 98.7(3)
O6 P4 C3 111.1(3)
O7 P4 C3 104.8(3)
O8 P4 C3 105.5(3)
O1 P5 O2 118.2(3)
O1 P5 O9 115.8(3)
O2 P5 O9 100.7(4)
O1 P5 C2 110.2(3)
O2 P5 C2 106.1(3)
O9 P5 C2 104.4(3)
O3 P6 O5 117.1(3)
O3 P6 O4 110.7(3)
O5 P6 O4 108.5(4)
O3 P6 C1 113.0(3)
O5 P6 C1 102.8(3)
O4 P6 C1 103.8(3)

loop_
_geom_bond_atom_site_label_1
_geom_bond_atom_site_label_2
_geom_bond_distance
C1 N1 1.330(7)
C1 N2 1.343(7)
C1 P6 1.812(6)
C1A O3A 1.230(8)
C1A C3A 1.385(10)
C1A C2A 1.498(11)
C1C F5C 1.120(10)
C1C F4C 1.194(9)
C1C F11C 1.409(16)
C1C C2C 1.541(13)
C2 N1 1.338(7)
C2 N3 1.345(8)
C2 P5 1.812(7)
C2A F5A 1.244(11)
C2A F4A 1.252(11)
C2A F6A 1.296(12)
C2B O2B 1.255(9)
C2B C3B 1.364(11)
C2B C20B 1.585(18)
C2C O1C 1.240(8)
C2C C3C 1.367(9)
C3 N3 1.335(7)
C3 N2 1.340(7)
C3 P4 1.814(7)
C3A C4A 1.362(10)
C3A H3A 0.9300
C3B C4B 1.369(11)
C3B H3B 0.9300
C3C C4C 1.361(9)
C3C H3C 0.9300
C4 O4 1.393(9)
C4 H4A 0.9600
C4 H4B 0.9600
C4 H4C 0.9600
C4A O4A 1.253(9)
C4A C5A 1.518(11)
C4B O1B 1.262(9)
C4B C12B 1.580(18)
C4C O2C 1.262(8)
C4C C5C 1.504(10)
C5 O5 1.405(8)
C5 H5A 0.9600
C5 H5B 0.9600
C5 H5C 0.9600
C5A F3A 1.212(11)
C5A F1A 1.315(11)
C5A F2 1.345(10)
C5C F3C 1.303(9)
C5C F1C 1.318(10)
C5C F2C 1.327(9)
C6 O2 1.412(9)
C6 H6A 0.9600
C6 H6B 0.9600
C6 H6C 0.9600
C6A F7A 1.285(9)
C6A F9A 1.301(8)
C6A F8A 1.299(8)
C6A C7A 1.512(10)
C6B F15B 1.268(12)
C6B F14B 1.269(11)
C6B F13B 1.277(11)
C6B C7B 1.559(14)
C6C F10C 1.273(11)
C6C F9C 1.306(11)
C6C F8C 1.313(10)
C6C C7C 1.503(11)
C7 O7 1.371(10)
C7 H7A 0.9600
C7 H7B 0.9600
C7 H7C 0.9600
C7A O1A 1.232(8)
C7A C8A 1.368(10)
C7B O4B 1.247(9)
C7B C8B 1.371(11)
C7C O4C 1.234(8)
C7C C8C 1.354(9)
C8 O8 1.402(7)
C8 H8A 0.9600
C8 H8B 0.9600
C8 H8C 0.9600
C8A C9A 1.368(10)
C8A H8A1 0.9300
C8B C9B 1.370(10)
C8B H8B1 0.9300
C8C C9C 1.359(10)
C8C H8C1 0.9300
C9A O2A 1.265(9)
C9A C10A 1.550(14)
C9B O3B 1.248(8)
C9B C10B 1.505(11)
C9C O3C 1.245(9)
C9C C10C 1.479(16)
C10 O9 1.372(12)
C10 H10A 0.9600
C10 H10B 0.9600
C10 H10C 0.9600
C10A F10A 1.139(12)
C10A F20A 1.214(13)
C10A F12A 1.357(15)
C10B F9B 1.266(9)
C10B F7B 1.289(12)
C10B F8B 1.292(11)
C10C F20C 1.20(3)
C10C F21C 1.189(14)
C10C F23C 1.49(4)
C12B F20B 1.092(12)
C12B F6B 1.163(13)
C12B F5B 1.43(2)
C20B F12B 1.064(13)
C20B F1B 1.107(12)
C20B F21B 1.43(2)
CuA O4A 1.922(5)
CuA O1A 1.933(5)
CuA O2A 1.936(5)
CuA O3A 1.942(5)
CuA O1 2.221(6)
CuB O4B 1.913(5)
CuB O1B 1.920(5)
CuB O2B 1.939(5)
CuB O3B 1.944(5)
CuB O3 2.186(4)
CuC O3C 1.922(5)
CuC O4C 1.928(5)
CuC O2C 1.933(5)
CuC O1C 1.948(5)
CuC O6 2.214(5)
F5B F6B 1.767(15)
F12B F21B 1.748(15)
O1 P5 1.435(5)
O2 P5 1.524(5)
O3 P6 1.437(4)
O4 P6 1.544(6)
O5 P6 1.527(6)
O6 P4 1.425(5)
O7 P4 1.533(5)
O8 P4 1.555(5)
O9 P5 1.568(6)
